data_7241670
loop_
_publ_author_name
'Ciou, Ji-Ming'
'Zhu, Hong-Feng'
'Chang, Chia-Wen'
'Chen, Jing-Yun'
'Lin, Ya-Fan'

_publ_section_title
;
 Physical organic studies and dynamic covalent chemistry of picolyl
 heterocyclic amino aminals
;
_journal_issue 66
_journal_name_full 'RSC Advances'
_journal_page_first 40421
_journal_page_last 40427
_journal_paper_doi 10.1039/D0RA08527H
_journal_volume 10
_journal_year 2020
_chemical_formula_sum 'C14 H13 N7'
_chemical_formula_weight 279.31
_space_group_IT_number 14
_space_group_name_Hall '-P 2yn'
_space_group_name_H-M_alt 'P 1 21/n 1'
_symmetry_cell_setting monoclinic
_symmetry_space_group_name_H-M 'P 1 21/n 1'
_atom_sites_solution_hydrogens geom
_atom_sites_solution_primary direct
_atom_sites_solution_secondary difmap
_audit_block_doi 10.5517/ccdc.csd.cc23vb8l
_audit_creation_method SHELXL
_audit_update_record
;
2019-10-27 deposited with the CCDC.	2020-10-30 downloaded from the CCDC.
;
_cell_angle_alpha 90.00
_cell_angle_beta 97.5140(10)
_cell_angle_gamma 90.00
_cell_formula_units_Z 4
_cell_length_a 9.5910(2)
_cell_length_b 9.3160(2)
_cell_length_c 15.9820(3)
_cell_measurement_reflns_used 20139
_cell_measurement_temperature 295(2)
_cell_measurement_theta_max 27.5
_cell_measurement_theta_min 1
_cell_volume 1415.73(5)
_computing_cell_refinement 'Denzo-SMN & Scalepack'
_computing_data_collection 'Nonius COLLECT'
_computing_data_reduction 'Denzo-SMN & Scalepack'
_computing_molecular_graphics SHELX
_computing_publication_material SHELX
_computing_structure_refinement 'SHELXL-93 (Sheldrick, 1993)'
_computing_structure_solution 'SHELXS-86 (Sheldrick, 1990)'
_diffrn_ambient_temperature 295(2)
_diffrn_measurement_device 'Nonius KappaCCD'
_diffrn_measurement_method '\f-\w scans'
_diffrn_radiation_monochromator graphite
_diffrn_radiation_source 'fine-focus sealed tube'
_diffrn_radiation_type MoK\a
_diffrn_radiation_wavelength 0.71073
_diffrn_reflns_av_R_equivalents 0.0426
_diffrn_reflns_av_sigmaI/netI 0.0413
_diffrn_reflns_limit_h_max 12
_diffrn_reflns_limit_h_min -12
_diffrn_reflns_limit_k_max 12
_diffrn_reflns_limit_k_min -11
_diffrn_reflns_limit_l_max 20
_diffrn_reflns_limit_l_min -20
_diffrn_reflns_number 10643
_diffrn_reflns_theta_max 27.47
_diffrn_reflns_theta_min 2.35
_exptl_absorpt_coefficient_mu 0.087
_exptl_absorpt_correction_T_max 0.987
_exptl_absorpt_correction_T_min 0.953
_exptl_absorpt_correction_type multi-scan
_exptl_crystal_density_diffrn 1.310
_exptl_crystal_F_000 584
_exptl_crystal_size_max 0.35
_exptl_crystal_size_mid 0.25
_exptl_crystal_size_min 0.20
_refine_diff_density_max 0.172
_refine_diff_density_min -0.242
_refine_diff_density_rms 0.052
_refine_ls_extinction_coef 0.0105(23)
_refine_ls_extinction_expression Fc^*^=kFc[1+0.001xFc^2^\l^3^/sin(2\q)]^-1/4^
_refine_ls_extinction_method SHELXL
_refine_ls_goodness_of_fit_all 1.034
_refine_ls_goodness_of_fit_obs 1.105
_refine_ls_matrix_type full
_refine_ls_number_parameters 199
_refine_ls_number_reflns 3197
_refine_ls_number_restraints 0
_refine_ls_restrained_S_all 1.065
_refine_ls_restrained_S_obs 1.105
_refine_ls_R_factor_all 0.0960
_refine_ls_R_factor_obs 0.0497
_refine_ls_shift/esd_max 0.001
_refine_ls_shift/esd_mean 0.000
_refine_ls_structure_factor_coef Fsqd
_refine_ls_weighting_details 'w=1/[\s^2^(Fo^2^)+(0.0757P)^2^+0.1927P] where P=(Fo^2^+2Fc^2^)/3'
_refine_ls_weighting_scheme calc
_refine_ls_wR_factor_all 0.1565
_refine_ls_wR_factor_obs 0.1254
_reflns_number_observed 1997
_reflns_number_total 3242
_reflns_observed_criterion >2sigma(I)
_cod_data_source_file d0ra08527h3.cif
_cod_data_source_block ic10201
_cod_depositor_comments
;
The following automatic conversions were performed:

data item '_symmetry_cell_setting' value 'Monoclinic' was changed to
'monoclinic' in accordance with the
/home/data/users/saulius/crontab/automatic-downloads/current/RSC/lib/dictionaries/cif_core.dic
dictionary named 'cif_core.dic' version 2.4.2 last updated on
2011-04-26.

data item '_refine_ls_weighting_scheme' value 'calc
w=1/[\s^2^(Fo^2^)+(0.0757P)^2^+0.1927P] where P=(Fo^2^+2Fc^2^)/3' was
changed to 'calc'. A new data item '_refine_ls_weighting_details' was
created with the value set to
'w=1/[\s^2^(Fo^2^)+(0.0757P)^2^+0.1927P] where P=(Fo^2^+2Fc^2^)/3'.

Automatic conversion script
Id: cif_fix_values 7556 2019-12-06 15:28:31Z antanas 
;
_cod_original_sg_symbol_H-M P2(1)/n
_cod_database_code 7241670

loop_
_symmetry_equiv_pos_as_xyz
'x, y, z'
'-x+1/2, y+1/2, -z+1/2'
'-x, -y, -z'
'x-1/2, -y-1/2, z-1/2'

loop_
_atom_site_aniso_label
_atom_site_aniso_U_11
_atom_site_aniso_U_22
_atom_site_aniso_U_33
_atom_site_aniso_U_23
_atom_site_aniso_U_13
_atom_site_aniso_U_12
N1 0.0725(13) 0.0893(15) 0.0794(14) 0.0016(12) -0.0122(10) -0.0141(12)
N2 0.0391(8) 0.0453(10) 0.0605(10) -0.0142(8) 0.0072(7) 0.0101(7)
N3 0.0452(9) 0.0426(9) 0.0530(9) -0.0010(7) 0.0141(7) 0.0086(7)
N4 0.0383(8) 0.0557(10) 0.0634(10) -0.0169(8) 0.0036(7) 0.0074(7)
N5 0.0430(9) 0.0538(10) 0.0416(8) 0.0047(7) 0.0112(6) 0.0192(7)
N6 0.0675(11) 0.0654(11) 0.0476(9) 0.0092(8) 0.0155(8) 0.0296(9)
N7 0.0501(9) 0.0570(10) 0.0467(9) -0.0009(7) 0.0152(7) 0.0166(8)
C1 0.0383(9) 0.0453(10) 0.0424(9) -0.0015(8) 0.0101(7) 0.0104(7)
C2 0.0398(9) 0.0480(11) 0.0463(10) -0.0048(8) 0.0078(8) 0.0110(8)
C3 0.0635(13) 0.084(2) 0.0536(12) 0.0104(11) 0.0166(10) 0.0051(12)
C4 0.098(2) 0.134(3) 0.059(2) 0.024(2) 0.0291(15) 0.041(2)
C5 0.109(3) 0.131(3) 0.053(2) -0.020(2) -0.013(2) 0.037(2)
C6 0.102(2) 0.105(2) 0.094(2) -0.018(2) -0.038(2) -0.007(2)
C7 0.0390(9) 0.0471(10) 0.0338(9) -0.0033(7) 0.0054(7) 0.0100(8)
C8 0.0522(12) 0.0466(11) 0.0683(13) -0.0003(9) 0.0182(9) 0.0155(9)
C9 0.0432(11) 0.0646(14) 0.0806(15) -0.0070(11) 0.0091(10) 0.0205(10)
C10 0.0358(10) 0.0689(14) 0.0798(15) -0.0189(12) 0.0031(9) 0.0064(9)
C11 0.0384(9) 0.0452(10) 0.0402(9) -0.0027(8) 0.0065(7) 0.0075(8)
C12 0.089(2) 0.075(2) 0.0498(12) 0.0149(11) 0.0168(11) 0.0310(13)
C13 0.098(2) 0.082(2) 0.0493(12) 0.0100(11) 0.0284(12) 0.0268(14)
C14 0.0738(14) 0.076(2) 0.0520(12) -0.0019(11) 0.0261(10) 0.0249(12)

loop_
_atom_site_label
_atom_site_type_symbol
_atom_site_fract_x
_atom_site_fract_y
_atom_site_fract_z
_atom_site_U_iso_or_equiv
_atom_site_thermal_displace_type
_atom_site_occupancy
_atom_site_calc_flag
_atom_site_refinement_flags
_atom_site_disorder_group
N1 N 0.9275(2) 0.3264(2) 0.17171(14) 0.0824(6) Uani 1 d . .
N2 N 0.6277(2) 0.1541(2) 0.04543(10) 0.0482(4) Uani 1 d . .
N3 N 0.5113(2) 0.3604(2) 0.07456(10) 0.0462(4) Uani 1 d . .
N4 N 0.3873(2) 0.1431(2) 0.03353(10) 0.0527(4) Uani 1 d . .
N5 N 0.8627(2) 0.1515(2) 0.01602(9) 0.0456(4) Uani 1 d . .
N6 N 0.7980(2) 0.2861(2) -0.10385(10) 0.0595(5) Uani 1 d . .
N7 N 0.9689(2) 0.0993(2) -0.10068(9) 0.0505(4) Uani 1 d . .
C1 C 0.7627(2) 0.2254(2) 0.06102(11) 0.0416(4) Uani 1 d . .
H1A H 0.7515(2) 0.3233(2) 0.03877(11) 0.050 Uiso 1 calc R .
C2 C 0.8201(2) 0.2346(2) 0.15413(11) 0.0445(5) Uani 1 d . .
C3 C 0.7680(2) 0.1567(3) 0.21388(14) 0.0664(6) Uani 1 d . .
H3A H 0.6939(2) 0.0932(3) 0.19950(14) 0.080 Uiso 1 calc R .
C4 C 0.8274(3) 0.1731(4) 0.2978(2) 0.0954(10) Uani 1 d . .
H4A H 0.7935(3) 0.1207(4) 0.3404(2) 0.114 Uiso 1 calc R .
C5 C 0.9355(4) 0.2668(4) 0.3165(2) 0.1000(11) Uani 1 d . .
H5A H 0.9765(4) 0.2804(4) 0.3719(2) 0.120 Uiso 1 calc R .
C6 C 0.9813(3) 0.3389(4) 0.2533(2) 0.1048(11) Uani 1 d . .
H6A H 1.0559(3) 0.4023(4) 0.2667(2) 0.126 Uiso 1 calc R .
C7 C 0.5049(2) 0.2219(2) 0.05138(10) 0.0399(4) Uani 1 d . .
C8 C 0.3871(2) 0.4248(2) 0.07545(13) 0.0548(5) Uani 1 d . .
H8A H 0.3862(2) 0.5220(2) 0.08853(13) 0.066 Uiso 1 calc R .
C9 C 0.2611(2) 0.3553(2) 0.05817(15) 0.0627(6) Uani 1 d . .
H9A H 0.1761(2) 0.4023(2) 0.06017(15) 0.075 Uiso 1 calc R .
C10 C 0.2666(2) 0.2128(3) 0.03775(14) 0.0619(6) Uani 1 d . .
H10A H 0.1827(2) 0.1623(3) 0.02632(14) 0.074 Uiso 1 calc R .
C11 C 0.8762(2) 0.1803(2) -0.06548(11) 0.0411(4) Uani 1 d . .
C12 C 0.8193(3) 0.3152(3) -0.18255(13) 0.0705(7) Uani 1 d . .
H12A H 0.7673(3) 0.3884(3) -0.21121(13) 0.085 Uiso 1 calc R .
C13 C 0.9138(3) 0.2429(3) -0.22312(14) 0.0746(7) Uani 1 d . .
H13A H 0.9286(3) 0.2664(3) -0.27783(14) 0.089 Uiso 1 calc R .
C14 C 0.9859(2) 0.1342(2) -0.17954(13) 0.0656(6) Uani 1 d . .
H14A H 1.0500(2) 0.0820(2) -0.20619(13) 0.079 Uiso 1 calc R .
H5 H 0.9158(21) 0.0834(23) 0.0412(12) 0.051(5) Uiso 1 d . .
H2 H 0.6250(20) 0.0703(23) 0.0282(12) 0.047(6) Uiso 1 d . .

loop_
_atom_type_symbol
_atom_type_description
_atom_type_scat_dispersion_real
_atom_type_scat_dispersion_imag
_atom_type_scat_source
C C 0.0033 0.0016 'International Tables Vol C Tables 4.2.6.8 and 6.1.1.4'
H H 0.0000 0.0000 'International Tables Vol C Tables 4.2.6.8 and 6.1.1.4'
N N 0.0061 0.0033 'International Tables Vol C Tables 4.2.6.8 and 6.1.1.4'

loop_
_geom_angle_atom_site_label_1
_geom_angle_atom_site_label_2
_geom_angle_atom_site_label_3
_geom_angle
_geom_angle_site_symmetry_1
_geom_angle_site_symmetry_3
_geom_angle_publ_flag
C2 N1 C6 116.5(2) . . ?
C7 N2 C1 122.8(2) . . ?
C8 N3 C7 115.2(2) . . ?
C10 N4 C7 115.6(2) . . ?
C11 N5 C1 122.52(15) . . ?
C12 N6 C11 116.0(2) . . ?
C14 N7 C11 115.3(2) . . ?
N5 C1 N2 109.43(15) . . ?
N5 C1 C2 109.57(14) . . ?
N2 C1 C2 113.30(15) . . ?
N1 C2 C3 122.8(2) . . ?
N1 C2 C1 114.3(2) . . ?
C3 C2 C1 122.9(2) . . ?
C2 C3 C4 118.7(3) . . ?
C5 C4 C3 119.0(3) . . ?
C6 C5 C4 118.3(3) . . ?
C5 C6 N1 124.6(3) . . ?
N3 C7 N4 126.17(15) . . ?
N3 C7 N2 117.4(2) . . ?
N4 C7 N2 116.4(2) . . ?
N3 C8 C9 123.5(2) . . ?
C8 C9 C10 116.5(2) . . ?
N4 C10 C9 122.9(2) . . ?
N6 C11 N7 125.7(2) . . ?
N6 C11 N5 117.98(15) . . ?
N7 C11 N5 116.3(2) . . ?
N6 C12 C13 123.0(2) . . ?
C12 C13 C14 116.7(2) . . ?
N7 C14 C13 123.2(2) . . ?

loop_
_geom_bond_atom_site_label_1
_geom_bond_atom_site_label_2
_geom_bond_distance
_geom_bond_site_symmetry_2
_geom_bond_publ_flag
N1 C2 1.340(3) . ?
N1 C6 1.343(4) . ?
N2 C7 1.350(2) . ?
N2 C1 1.448(2) . ?
N3 C8 1.336(2) . ?
N3 C7 1.341(2) . ?
N4 C10 1.336(2) . ?
N4 C7 1.345(2) . ?
N5 C11 1.353(2) . ?
N5 C1 1.446(2) . ?
N6 C12 1.329(3) . ?
N6 C11 1.337(2) . ?
N7 C14 1.332(2) . ?
N7 C11 1.344(2) . ?
C1 C2 1.520(2) . ?
C2 C3 1.346(3) . ?
C3 C4 1.396(4) . ?
C4 C5 1.358(4) . ?
C5 C6 1.335(5) . ?
C8 C9 1.366(3) . ?
C9 C10 1.369(3) . ?
C12 C13 1.360(3) . ?
C13 C14 1.365(3) . ?
